data_7720198
loop_
_publ_author_name
'Topi&#x107;, Edi'
'Sarjanovi&#x107;, Josipa'
'Kuzman, Dino'
'Cocut, Andrea'
'Hrenar, Tomica'
'Pisk, Jana'
'Vrdoljak, Vi&#x161;nja'

_publ_section_title
;
 Nicotinoyl hydrazone-directed vanadium assemblies: metallosupramolecular
 isomerism, polymorphism, and catalytic oxidation performance.
;
_journal_issue 10
_journal_name_full 'Dalton transactions (Cambridge, England : 2003)'
_journal_page_first 4237
_journal_page_last 4249
_journal_paper_doi 10.1039/d5dt03088a
_journal_volume 55
_journal_year 2026
_chemical_formula_moiety 'C18 H19 N3 O5 V'
_chemical_formula_sum 'C18 H19 N3 O5 V'
_chemical_formula_weight 408.30
_chemical_name_systematic
'oxo-n-butoxo-[N''-(2-oxo-3-methoxybenzylidene)nicotinoylhydrazonato]vanadium(v) polymer form beta'
_space_group_crystal_system trigonal
_space_group_IT_number 148
_space_group_name_Hall '-R 3'
_space_group_name_H-M_alt 'R -3 :H'
_atom_sites_solution_hydrogens geom
_audit_creation_date 2025-09-08
_audit_creation_method
;
Olex2 1.5
(compiled 2025.07.13 svn.rb7424aed for OlexSys, GUI svn.r7314)
;
_audit_update_record
;
2025-12-22 deposited with the CCDC.	2026-02-17 downloaded from the CCDC.
;
_cell_angle_alpha 90
_cell_angle_beta 90
_cell_angle_gamma 120
_cell_formula_units_Z 18
_cell_length_a 25.3304(8)
_cell_length_b 25.3304(8)
_cell_length_c 15.9617(6)
_cell_measurement_reflns_used 6783
_cell_measurement_temperature 169.98(10)
_cell_measurement_theta_max 76.6810
_cell_measurement_theta_min 3.4010
_cell_volume 8869.4(5)
_computing_cell_refinement 'CrysAlisPro 1.171.41.92a (Rigaku OD, 2020)'
_computing_data_collection 'CrysAlisPro 1.171.41.92a (Rigaku OD, 2020)'
_computing_data_reduction 'CrysAlisPro 1.171.41.92a (Rigaku OD, 2020)'
_computing_molecular_graphics 'Olex2 1.5 (Dolomanov et al., 2009)'
_computing_publication_material 'Olex2 1.5 (Dolomanov et al., 2009)'
_computing_structure_refinement 'SHELXL 2019/3 (Sheldrick, 2015)'
_computing_structure_solution 'SHELXT 2018/2 (Sheldrick, 2018)'
_diffrn_ambient_environment N~2~
_diffrn_ambient_temperature 169.98(10)
_diffrn_detector 'Hybrid Pixel Array Detector'
_diffrn_detector_area_resol_mean 10.0000
_diffrn_detector_type HyPix
_diffrn_measured_fraction_theta_full 0.995
_diffrn_measured_fraction_theta_max 0.976
_diffrn_measurement_details
;
List of Runs (angles in degrees, time in seconds):

  # Type    Start    End  Width  t~exp~   \w     \q     \k     \f   Frames
#--------------------------------------------------------------------------
  1  \w    -25.00  24.00   0.50    1.00    --  -47.03  15.00 145.00   98
  2  \w    -50.00 -25.00   0.50    5.00    --  -86.25 126.00  45.00   50
  3  \w    -42.00 -15.00   0.50    5.00    --  -86.25  47.00-113.00   54
  4  \w    103.00 172.00   0.50    5.00    --  107.75 115.00 -39.00  138
  5  \w     79.00 110.00   0.50    5.00    --  107.75-126.00 -31.00   62
  6  \w     47.00  72.00   0.50    5.00    --  107.75-126.00 -31.00   50
  7  \w    -24.00  23.00   0.50    1.00    --   47.03 -19.00 120.00   94
  8  \w     68.00 120.00   0.50    1.00    --   47.03 172.00 102.00  104
  9  \w     35.00  62.00   0.50    5.00    --  107.75 -61.00 120.00   54
 10  \w     76.00 102.00   0.50    5.00    --  107.75 -95.00-120.00   52
 11  \w     88.00 114.00   0.50    5.00    --  107.75  77.00-150.00   52
 12  \w    144.00 170.00   0.50    5.00    --  107.75  77.00-150.00   52
 13  \w     38.00 103.00   0.50    5.00    --  107.75 -95.00 120.00  130
 14  \w    122.00 156.00   0.50    5.00    --  107.75 125.00 150.00   68
 15  \w     45.00  70.00   0.50    5.00    --  107.75 -61.00-180.00   50
 16  \w     37.00  89.00   0.50    5.00    --  107.75 -77.00  60.00  104
 17  \w    101.00 135.00   0.50    5.00    --  107.75  45.00 -30.00   68
 18  \w    140.00 165.00   0.50    5.00    --  107.75  45.00 -30.00   50
 19  \w     36.00  61.00   0.50    5.00    --  107.75 -77.00  90.00   50
 20  \w     38.00  64.00   0.50    5.00    --  107.75 -95.00 -90.00   52
 21  \w    143.00 178.00   0.50    5.00    --  107.75 125.00  60.00   70
 22  \w    103.00 129.00   0.50    5.00    --  107.75  30.00-120.00   52
 23  \w    152.00 177.00   0.50    5.00    --  107.75  15.00 145.00   50
;
_diffrn_measurement_device 'four-circle diffractometer'
_diffrn_measurement_device_type 'XtaLAB Synergy, Dualflex, HyPix'
_diffrn_measurement_method '\w scans'
_diffrn_orient_matrix_type 'CrysAlisPro convention (1999,Acta A55,543-557)'
_diffrn_orient_matrix_UB_11 0.0696874000
_diffrn_orient_matrix_UB_12 0.0292060000
_diffrn_orient_matrix_UB_13 -0.0085606000
_diffrn_orient_matrix_UB_21 0.0070594000
_diffrn_orient_matrix_UB_22 0.0128107000
_diffrn_orient_matrix_UB_23 0.0949456000
_diffrn_orient_matrix_UB_31 -0.0054163000
_diffrn_orient_matrix_UB_32 -0.0624907000
_diffrn_orient_matrix_UB_33 0.0154330000
_diffrn_radiation_monochromator mirror
_diffrn_radiation_probe x-ray
_diffrn_radiation_type 'Cu K\a'
_diffrn_radiation_wavelength 1.54184
_diffrn_reflns_av_R_equivalents 0.0431
_diffrn_reflns_av_unetI/netI 0.0396
_diffrn_reflns_Laue_measured_fraction_full 0.995
_diffrn_reflns_Laue_measured_fraction_max 0.976
_diffrn_reflns_limit_h_max 30
_diffrn_reflns_limit_h_min -31
_diffrn_reflns_limit_k_max 23
_diffrn_reflns_limit_k_min -31
_diffrn_reflns_limit_l_max 19
_diffrn_reflns_limit_l_min -18
_diffrn_reflns_number 16040
_diffrn_reflns_point_group_measured_fraction_full 0.995
_diffrn_reflns_point_group_measured_fraction_max 0.976
_diffrn_reflns_theta_full 67.684
_diffrn_reflns_theta_max 77.742
_diffrn_reflns_theta_min 3.424
_diffrn_source 'micro-focus sealed X-ray tube'
_diffrn_source_type 'PhotonJet (Cu) X-ray Source'
_exptl_absorpt_coefficient_mu 4.499
_exptl_absorpt_correction_T_max 1.00000
_exptl_absorpt_correction_T_min 0.44242
_exptl_absorpt_correction_type multi-scan
_exptl_absorpt_process_details
;
CrysAlisPro 1.171.41.92a (Rigaku Oxford Diffraction, 2020)
Empirical absorption correction using spherical harmonics,
implemented in SCALE3 ABSPACK scaling algorithm.
;
_exptl_crystal_colour orange
_exptl_crystal_colour_primary orange
_exptl_crystal_density_diffrn 1.376
_exptl_crystal_description block
_exptl_crystal_F_000 3798
_exptl_crystal_size_max 0.07
_exptl_crystal_size_mid 0.06
_exptl_crystal_size_min 0.04
_refine_diff_density_max 0.684
_refine_diff_density_min -0.715
_refine_diff_density_rms 0.080
_refine_ls_extinction_method none
_refine_ls_goodness_of_fit_ref 1.086
_refine_ls_hydrogen_treatment constr
_refine_ls_matrix_type full
_refine_ls_number_parameters 265
_refine_ls_number_reflns 4107
_refine_ls_number_restraints 13
_refine_ls_restrained_S_all 1.089
_refine_ls_R_factor_all 0.0812
_refine_ls_R_factor_gt 0.0712
_refine_ls_shift/su_max 0.001
_refine_ls_shift/su_mean 0.000
_refine_ls_structure_factor_coef Fsqd
_refine_ls_weighting_details 'w=1/[\s^2^(Fo^2^)+(0.1224P)^2^+21.1636P] where P=(Fo^2^+2Fc^2^)/3'
_refine_ls_weighting_scheme calc
_refine_ls_wR_factor_gt 0.2031
_refine_ls_wR_factor_ref 0.2145
_reflns_Friedel_coverage 0.000
_reflns_number_gt 3410
_reflns_number_total 4107
_reflns_threshold_expression 'I > 2\s(I)'
_cod_data_source_file d5dt03088a2.cif
_cod_data_source_block 4beta
_cod_depositor_comments 'Adding full bibliography for 7720194--7720204.cif.'
_cod_original_cell_volume 8869.4(7)
_cod_original_sg_symbol_H-M 'R -3'
_cod_database_code 7720198
_shelx_shelxl_version_number 2019/3
_chemical_oxdiff_formula 'V C20 N3 O6'
_shelx_space_group_comment
;
The symmetry employed for this shelxl refinement is uniquely defined
by the following loop, which should always be used as a source of
symmetry information in preference to the above space-group names.
They are only intended as comments.
;
_shelx_estimated_absorpt_t_max 0.841
_shelx_estimated_absorpt_t_min 0.744
_olex2_refinement_description
;
1. Fixed Uiso
 At 1.2 times of:
  All C(H) groups, All C(H,H) groups
 At 1.5 times of:
  All C(H,H,H) groups
2. Restrained distances
 C17-C18
 1.5 with sigma of 0.02
 H18C-O4
 4.12 with sigma of 0.02
3. Rigid bond restraints
 O4, C15, C16, C17, C18
 with sigma for 1-2 distances of 0.01 and sigma for 1-3 distances of 0.01
 O4, C15, C16, C19, C20
 with sigma for 1-2 distances of 0.01 and sigma for 1-3 distances of 0.01
4. Others
 Fixed Sof: H16A(0.5) H16(0.5) C19(0.5) H19A(0.5) H19B(0.5) C20(0.5) H20A(0.5)
 H20B(0.5) H20C(0.5) C18(0.5) H18A(0.5) H18B(0.5) H18C(0.5) C17(0.5) H17A(0.5)
 H17B(0.5)
5.a Secondary CH2 refined with riding coordinates:
 C15(H15A,H15B), C19(H19A,H19B), C17(H17A,H17B)
5.b Aromatic/amide H refined with riding coordinates:
 C10(H10), C11(H11), C12(H12), C13(H13), C2(H2), C6(H6), C8(H8), C7(H7),
 C16(H16A), C16(H16)
5.c Idealised Me refined as rotating group:
 C14(H14A,H14B,H14C), C20(H20A,H20B,H20C), C18(H18A,H18B,H18C)
;
_olex2_submission_special_instructions 'No special instructions were received'
_oxdiff_exptl_absorpt_empirical_details
;
Empirical correction (ABSPACK) includes:
- Absorption correction using spherical harmonics
- Frame scaling
;
_oxdiff_exptl_absorpt_empirical_full_max 2.076
_oxdiff_exptl_absorpt_empirical_full_min 0.636

loop_
_space_group_symop_operation_xyz
'x, y, z'
'-y, x-y, z'
'-x+y, -x, z'
'x+2/3, y+1/3, z+1/3'
'-y+2/3, x-y+1/3, z+1/3'
'-x+y+2/3, -x+1/3, z+1/3'
'x+1/3, y+2/3, z+2/3'
'-y+1/3, x-y+2/3, z+2/3'
'-x+y+1/3, -x+2/3, z+2/3'
'-x, -y, -z'
'y, -x+y, -z'
'x-y, x, -z'
'-x+2/3, -y+1/3, -z+1/3'
'y+2/3, -x+y+1/3, -z+1/3'
'x-y+2/3, x+1/3, -z+1/3'
'-x+1/3, -y+2/3, -z+2/3'
'y+1/3, -x+y+2/3, -z+2/3'
'x-y+1/3, x+2/3, -z+2/3'

loop_
_atom_site_label
_atom_site_type_symbol
_atom_site_fract_x
_atom_site_fract_y
_atom_site_fract_z
_atom_site_U_iso_or_equiv
_atom_site_adp_type
_atom_site_occupancy
_atom_site_site_symmetry_order
_atom_site_calc_flag
_atom_site_refinement_flags_posn
_atom_site_refinement_flags_adp
_atom_site_refinement_flags_occupancy
_atom_site_disorder_assembly
_atom_site_disorder_group
V1 V 0.71041(3) 0.57113(3) 0.59464(4) 0.0489(2) Uani 1 1 d . . . . .
O1 O 0.69020(11) 0.60247(11) 0.69561(14) 0.0479(6) Uani 1 1 d . . . . .
O2 O 0.73795(13) 0.57861(16) 0.48484(17) 0.0644(8) Uani 1 1 d . . . . .
O4 O 0.63832(12) 0.50400(13) 0.59402(18) 0.0611(7) Uani 1 1 d D U . . .
O5 O 0.75095(13) 0.54792(14) 0.63965(19) 0.0641(7) Uani 1 1 d . . . . .
N3 N 0.62786(14) 0.67947(12) 0.87090(17) 0.0482(7) Uani 1 1 d . . . . .
N1 N 0.77033(13) 0.69812(14) 0.66551(19) 0.0502(7) Uani 1 1 d . . . . .
N2 N 0.77676(12) 0.66528(15) 0.60147(19) 0.0524(8) Uani 1 1 d . . . . .
O3 O 0.7653(2) 0.5362(3) 0.3497(2) 0.1031(16) Uani 1 1 d . . . . .
C9 C 0.70690(16) 0.68721(14) 0.7804(2) 0.0455(7) Uani 1 1 d . . . . .
C10 C 0.64769(16) 0.65701(14) 0.81130(19) 0.0448(7) Uani 1 1 d . . . . .
H10 H 0.619860 0.618169 0.788608 0.054 Uiso 1 1 calc R U . . .
C1 C 0.72378(15) 0.66106(15) 0.7109(2) 0.0458(7) Uani 1 1 d . . . . .
C11 C 0.66760(18) 0.73439(15) 0.9028(2) 0.0527(9) Uani 1 1 d . . . . .
H11 H 0.654006 0.751208 0.945052 0.063 Uiso 1 1 calc R U . . .
C12 C 0.72715(19) 0.76711(16) 0.8765(2) 0.0579(9) Uani 1 1 d . . . . .
H12 H 0.754231 0.805454 0.901121 0.069 Uiso 1 1 calc R U . . .
C13 C 0.74712(17) 0.74401(16) 0.8145(2) 0.0545(9) Uani 1 1 d . . . . .
H13 H 0.787964 0.766467 0.794990 0.065 Uiso 1 1 calc R U . . .
C4 C 0.7933(2) 0.6135(3) 0.4499(2) 0.0735(15) Uani 1 1 d . . . . .
C2 C 0.82342(17) 0.6956(2) 0.5532(3) 0.0654(12) Uani 1 1 d . . . . .
H2 H 0.851132 0.736994 0.566941 0.078 Uiso 1 1 calc R U . . .
C3 C 0.8357(2) 0.6708(3) 0.4806(3) 0.0727(14) Uani 1 1 d . . . . .
C5 C 0.8083(3) 0.5931(4) 0.3774(3) 0.0885(19) Uani 1 1 d . . . . .
C6 C 0.8649(4) 0.6311(5) 0.3372(3) 0.113(3) Uani 1 1 d . . . . .
H6 H 0.874708 0.617613 0.287046 0.136 Uiso 1 1 calc R U . . .
C8 C 0.8914(2) 0.7064(3) 0.4389(4) 0.096(2) Uani 1 1 d . . . . .
H8 H 0.919581 0.745357 0.460830 0.115 Uiso 1 1 calc R U . . .
C7 C 0.9058(3) 0.6871(5) 0.3699(4) 0.118(3) Uani 1 1 d . . . . .
H7 H 0.943983 0.711902 0.343265 0.141 Uiso 1 1 calc R U . . .
C15 C 0.6185(3) 0.4496(3) 0.6456(7) 0.130(3) Uani 1 1 d . U . . .
H15A H 0.654815 0.445952 0.658373 0.156 Uiso 1 1 calc R U . . .
H15B H 0.603301 0.456254 0.699401 0.156 Uiso 1 1 calc R U . . .
C14 C 0.7847(5) 0.5117(6) 0.2855(5) 0.151(4) Uani 1 1 d . . . . .
H14A H 0.786439 0.531911 0.232344 0.226 Uiso 1 1 calc R U . . .
H14B H 0.755905 0.467894 0.280367 0.226 Uiso 1 1 calc R U . . .
H14C H 0.825279 0.518212 0.298982 0.226 Uiso 1 1 calc R U . . .
C16 C 0.5759(5) 0.3967(4) 0.6143(8) 0.161(4) Uani 1 1 d . U . . .
H16A H 0.534293 0.374812 0.630709 0.194 Uiso 0.5 1 calc R U P A 1
H16 H 0.552922 0.391736 0.564935 0.194 Uiso 0.5 1 calc R U P B -1
C19 C 0.6056(10) 0.3779(16) 0.5481(13) 0.240(15) Uani 0.5 1 d . U P C 1
H19A H 0.639025 0.374681 0.575199 0.288 Uiso 0.5 1 calc R U P C 1
H19B H 0.624556 0.411369 0.506662 0.288 Uiso 0.5 1 calc R U P C 1
C20 C 0.5640(11) 0.3153(10) 0.4972(17) 0.170(7) Uani 0.5 1 d . U P C 1
H20A H 0.547164 0.323940 0.447215 0.255 Uiso 0.5 1 calc R U P C 1
H20B H 0.530646 0.286447 0.533148 0.255 Uiso 0.5 1 calc R U P C 1
H20C H 0.589078 0.297606 0.480403 0.255 Uiso 0.5 1 calc R U P C 1
C18 C 0.532(2) 0.3341(9) 0.7458(18) 0.29(2) Uani 0.5 1 d D U P C -1
H18A H 0.537150 0.306865 0.783951 0.431 Uiso 0.5 1 calc R U P C -1
H18B H 0.488832 0.315098 0.729177 0.431 Uiso 0.5 1 calc R U P C -1
H18C H 0.543953 0.372861 0.774079 0.431 Uiso 0.5 1 calc DR U P C -1
C17 C 0.5698(13) 0.3453(9) 0.671(2) 0.224(13) Uani 0.5 1 d D U P C -1
H17A H 0.552360 0.307331 0.637308 0.268 Uiso 0.5 1 calc R U P C -1
H17B H 0.611103 0.354997 0.688799 0.268 Uiso 0.5 1 calc R U P C -1

loop_
_atom_site_aniso_label
_atom_site_aniso_U_11
_atom_site_aniso_U_22
_atom_site_aniso_U_33
_atom_site_aniso_U_23
_atom_site_aniso_U_13
_atom_site_aniso_U_12
V1 0.0432(3) 0.0657(4) 0.0345(3) 0.0029(2) 0.0037(2) 0.0249(3)
O1 0.0493(12) 0.0461(12) 0.0331(11) 0.0037(9) 0.0049(9) 0.0126(10)
O2 0.0580(15) 0.107(2) 0.0417(13) 0.0049(14) 0.0088(11) 0.0515(16)
O4 0.0518(14) 0.0651(16) 0.0587(16) -0.0100(13) 0.0040(12) 0.0235(12)
O5 0.0604(16) 0.0747(18) 0.0570(16) 0.0071(14) -0.0031(12) 0.0337(14)
N3 0.0593(17) 0.0397(13) 0.0315(13) -0.0017(10) -0.0050(11) 0.0142(12)
N1 0.0399(14) 0.0557(16) 0.0433(15) 0.0138(13) -0.0019(11) 0.0151(12)
N2 0.0342(13) 0.0690(19) 0.0452(16) 0.0213(14) 0.0012(11) 0.0191(13)
O3 0.137(4) 0.203(5) 0.0432(17) 0.013(2) 0.019(2) 0.141(4)
C9 0.0506(17) 0.0396(15) 0.0340(15) 0.0071(12) -0.0074(13) 0.0134(13)
C10 0.0509(17) 0.0373(15) 0.0309(14) 0.0018(11) -0.0055(12) 0.0105(13)
C1 0.0420(16) 0.0446(16) 0.0365(16) 0.0080(12) -0.0058(12) 0.0110(13)
C11 0.067(2) 0.0396(16) 0.0397(17) -0.0038(13) -0.0115(15) 0.0182(16)
C12 0.066(2) 0.0404(17) 0.051(2) -0.0044(15) -0.0191(17) 0.0146(16)
C13 0.0516(19) 0.0432(17) 0.051(2) 0.0066(15) -0.0141(15) 0.0105(15)
C4 0.070(3) 0.148(5) 0.0374(18) 0.033(2) 0.0200(18) 0.080(3)
C2 0.0412(18) 0.093(3) 0.056(2) 0.036(2) 0.0075(16) 0.0291(19)
C3 0.050(2) 0.122(4) 0.053(2) 0.039(3) 0.0125(18) 0.049(3)
C5 0.099(4) 0.175(6) 0.040(2) 0.018(3) 0.009(2) 0.106(4)
C6 0.120(5) 0.245(10) 0.044(3) 0.051(4) 0.039(3) 0.143(7)
C8 0.066(3) 0.159(6) 0.078(3) 0.068(4) 0.036(2) 0.067(3)
C7 0.089(4) 0.214(9) 0.079(4) 0.071(5) 0.044(4) 0.098(6)
C15 0.081(4) 0.076(4) 0.217(9) 0.033(4) 0.003(5) 0.028(3)
C14 0.212(10) 0.260(12) 0.080(4) -0.003(6) 0.023(5) 0.193(10)
C16 0.138(8) 0.108(5) 0.194(10) 0.020(6) -0.012(7) 0.028(5)
C19 0.130(15) 0.36(3) 0.099(13) -0.089(19) -0.018(11) 0.029(17)
C20 0.166(18) 0.141(14) 0.183(19) 0.023(10) -0.021(15) 0.061(13)
C18 0.55(6) 0.080(11) 0.20(2) -0.004(11) 0.08(3) 0.13(2)
C17 0.21(2) 0.096(10) 0.27(3) 0.087(15) 0.04(2) 0.002(13)

loop_
_atom_type_symbol
_atom_type_description
_atom_type_scat_dispersion_real
_atom_type_scat_dispersion_imag
_atom_type_scat_source
C C 0.0181 0.0091 'International Tables Vol C Tables 4.2.6.8 and 6.1.1.4'
H H 0.0000 0.0000 'International Tables Vol C Tables 4.2.6.8 and 6.1.1.4'
N N 0.0311 0.0180 'International Tables Vol C Tables 4.2.6.8 and 6.1.1.4'
O O 0.0492 0.0322 'International Tables Vol C Tables 4.2.6.8 and 6.1.1.4'
V V 0.0687 2.1097 'International Tables Vol C Tables 4.2.6.8 and 6.1.1.4'

loop_
_geom_angle_atom_site_label_1
_geom_angle_atom_site_label_2
_geom_angle_atom_site_label_3
_geom_angle
_geom_angle_site_symmetry_1
_geom_angle_site_symmetry_3
_geom_angle_publ_flag
O1 V1 N3 77.74(10) . 8_654 ?
O1 V1 N2 74.06(11) . . ?
O2 V1 O1 152.57(13) . . ?
O2 V1 N3 82.81(11) . 8_654 ?
O2 V1 N2 83.58(14) . . ?
O4 V1 O1 92.32(11) . . ?
O4 V1 O2 104.31(14) . . ?
O4 V1 N3 82.78(13) . 8_654 ?
O4 V1 N2 159.60(13) . . ?
O5 V1 O1 97.20(14) . . ?
O5 V1 O2 100.67(15) . . ?
O5 V1 O4 101.24(15) . . ?
O5 V1 N3 173.75(14) . 8_654 ?
O5 V1 N2 95.59(14) . . ?
N2 V1 N3 79.56(11) . 8_654 ?
C1 O1 V1 117.1(2) . . ?
C4 O2 V1 132.1(3) . . ?
C15 O4 V1 127.3(4) . . ?
C10 N3 V1 122.2(2) . 6_565 ?
C10 N3 C11 117.8(3) . . ?
C11 N3 V1 119.9(3) . 6_565 ?
C1 N1 N2 108.4(3) . . ?
N1 N2 V1 116.7(2) . . ?
C2 N2 V1 127.7(3) . . ?
C2 N2 N1 115.6(4) . . ?
C5 O3 C14 115.3(7) . . ?
C10 C9 C1 120.0(3) . . ?
C10 C9 C13 117.4(4) . . ?
C13 C9 C1 122.5(3) . . ?
N3 C10 C9 123.6(3) . . ?
N3 C10 H10 118.2 . . ?
C9 C10 H10 118.2 . . ?
O1 C1 C9 118.9(3) . . ?
N1 C1 O1 123.6(3) . . ?
N1 C1 C9 117.5(3) . . ?
N3 C11 H11 118.8 . . ?
N3 C11 C12 122.5(4) . . ?
C12 C11 H11 118.8 . . ?
C11 C12 H12 120.3 . . ?
C13 C12 C11 119.5(3) . . ?
C13 C12 H12 120.3 . . ?
C9 C13 H13 120.4 . . ?
C12 C13 C9 119.3(4) . . ?
C12 C13 H13 120.4 . . ?
O2 C4 C3 123.0(4) . . ?
O2 C4 C5 119.2(6) . . ?
C3 C4 C5 117.8(5) . . ?
N2 C2 H2 118.0 . . ?
N2 C2 C3 123.9(5) . . ?
C3 C2 H2 118.0 . . ?
C4 C3 C2 121.4(4) . . ?
C4 C3 C8 120.4(5) . . ?
C8 C3 C2 118.2(6) . . ?
O3 C5 C4 115.7(5) . . ?
O3 C5 C6 124.7(6) . . ?
C4 C5 C6 119.6(8) . . ?
C5 C6 H6 119.6 . . ?
C7 C6 C5 120.8(6) . . ?
C7 C6 H6 119.6 . . ?
C3 C8 H8 119.0 . . ?
C7 C8 C3 122.0(8) . . ?
C7 C8 H8 119.0 . . ?
C6 C7 H7 120.3 . . ?
C8 C7 C6 119.4(6) . . ?
C8 C7 H7 120.3 . . ?
O4 C15 H15A 107.9 . . ?
O4 C15 H15B 107.9 . . ?
H15A C15 H15B 107.2 . . ?
C16 C15 O4 117.5(9) . . ?
C16 C15 H15A 107.9 . . ?
C16 C15 H15B 107.9 . . ?
O3 C14 H14A 109.5 . . ?
O3 C14 H14B 109.5 . . ?
O3 C14 H14C 109.5 . . ?
H14A C14 H14B 109.5 . . ?
H14A C14 H14C 109.5 . . ?
H14B C14 H14C 109.5 . . ?
C15 C16 H16A 126.3 . . ?
C15 C16 H16 125.6 . . ?
C15 C16 C19 107.5(13) . . ?
C15 C16 C17 108.9(15) . . ?
H16A C16 H16 74.0 . . ?
C19 C16 H16A 126.3 . . ?
C19 C16 H16 75.2 . . ?
C19 C16 C17 89.8(19) . . ?
C17 C16 H16A 74.3 . . ?
C17 C16 H16 125.6 . . ?
C16 C19 H19A 107.6 . . ?
C16 C19 H19B 107.6 . . ?
C16 C19 C20 118.7(19) . . ?
H19A C19 H19B 107.1 . . ?
C20 C19 H19A 107.6 . . ?
C20 C19 H19B 107.6 . . ?
C19 C20 H20A 109.5 . . ?
C19 C20 H20B 109.5 . . ?
C19 C20 H20C 109.5 . . ?
H20A C20 H20B 109.5 . . ?
H20A C20 H20C 109.5 . . ?
H20B C20 H20C 109.5 . . ?
H18A C18 H18B 109.5 . . ?
H18A C18 H18C 109.5 . . ?
H18B C18 H18C 109.5 . . ?
C17 C18 H18A 109.5 . . ?
C17 C18 H18B 109.5 . . ?
C17 C18 H18C 109.5 . . ?
C16 C17 H17A 108.5 . . ?
C16 C17 H17B 108.5 . . ?
C18 C17 C16 115(2) . . ?
C18 C17 H17A 108.5 . . ?
C18 C17 H17B 108.5 . . ?
H17A C17 H17B 107.5 . . ?

loop_
_geom_bond_atom_site_label_1
_geom_bond_atom_site_label_2
_geom_bond_distance
_geom_bond_site_symmetry_2
_geom_bond_publ_flag
V1 O1 1.974(2) . ?
V1 O2 1.861(3) . ?
V1 O4 1.767(3) . ?
V1 O5 1.587(3) . ?
V1 N3 2.390(3) 8_654 ?
V1 N2 2.125(3) . ?
O1 C1 1.313(4) . ?
O2 C4 1.348(5) . ?
O4 C15 1.461(8) . ?
N3 C10 1.329(5) . ?
N3 C11 1.344(4) . ?
N1 N2 1.378(5) . ?
N1 C1 1.300(4) . ?
N2 C2 1.293(5) . ?
O3 C5 1.373(9) . ?
O3 C14 1.410(7) . ?
C9 C10 1.390(5) . ?
C9 C1 1.461(5) . ?
C9 C13 1.392(5) . ?
C10 H10 0.9500 . ?
C11 H11 0.9500 . ?
C11 C12 1.374(6) . ?
C12 H12 0.9500 . ?
C12 C13 1.369(6) . ?
C13 H13 0.9500 . ?
C4 C3 1.394(8) . ?
C4 C5 1.396(7) . ?
C2 H2 0.9500 . ?
C2 C3 1.426(7) . ?
C3 C8 1.404(6) . ?
C5 C6 1.419(10) . ?
C6 H6 0.9500 . ?
C6 C7 1.375(12) . ?
C8 H8 0.9500 . ?
C8 C7 1.328(10) . ?
C7 H7 0.9500 . ?
C15 H15A 0.9900 . ?
C15 H15B 0.9900 . ?
C15 C16 1.328(12) . ?
C14 H14A 0.9800 . ?
C14 H14B 0.9800 . ?
C14 H14C 0.9800 . ?
C16 H16A 0.9500 . ?
C16 H16 0.9500 . ?
C16 C19 1.51(3) . ?
C16 C17 1.53(2) . ?
C19 H19A 0.9900 . ?
C19 H19B 0.9900 . ?
C19 C20 1.62(3) . ?
C20 H20A 0.9800 . ?
C20 H20B 0.9800 . ?
C20 H20C 0.9800 . ?
C18 H18A 0.9800 . ?
C18 H18B 0.9800 . ?
C18 H18C 0.9800 . ?
C18 C17 1.475(18) . ?
C17 H17A 0.9900 . ?
C17 H17B 0.9900 . ?

loop_
_geom_torsion_atom_site_label_1
_geom_torsion_atom_site_label_2
_geom_torsion_atom_site_label_3
_geom_torsion_atom_site_label_4
_geom_torsion
_geom_torsion_site_symmetry_1
_geom_torsion_site_symmetry_2
_geom_torsion_site_symmetry_3
_geom_torsion_site_symmetry_4
_geom_torsion_publ_flag
V1 O1 C1 N1 -2.9(4) . . . . ?
V1 O1 C1 C9 174.3(2) . . . . ?
V1 O2 C4 C3 -30.5(6) . . . . ?
V1 O2 C4 C5 152.4(3) . . . . ?
V1 O4 C15 C16 -151.7(8) . . . . ?
V1 N3 C10 C9 -176.0(2) 6_565 . . . ?
V1 N3 C11 C12 175.4(3) 6_565 . . . ?
V1 N2 C2 C3 5.2(5) . . . . ?
O1 V1 O2 C4 68.2(5) . . . . ?
O1 V1 O4 C15 -79.8(6) . . . . ?
O2 V1 O4 C15 122.2(6) . . . . ?
O2 C4 C3 C2 1.4(6) . . . . ?
O2 C4 C3 C8 -176.6(4) . . . . ?
O2 C4 C5 O3 -3.2(6) . . . . ?
O2 C4 C5 C6 176.2(4) . . . . ?
O4 V1 O2 C4 -166.2(4) . . . . ?
O4 C15 C16 C19 74.6(18) . . . . ?
O4 C15 C16 C17 170.5(14) . . . . ?
O5 V1 O2 C4 -61.6(4) . . . . ?
O5 V1 O4 C15 18.0(6) . . . . ?
N3 V1 O2 C4 113.2(4) 8_654 . . . ?
N3 V1 O4 C15 -157.1(6) 8_654 . . . ?
N3 C11 C12 C13 1.2(6) . . . . ?
N1 N2 C2 C3 -175.9(3) . . . . ?
N2 V1 O2 C4 32.9(4) . . . . ?
N2 V1 O4 C15 -127.0(6) . . . . ?
N2 N1 C1 O1 0.2(4) . . . . ?
N2 N1 C1 C9 -177.0(3) . . . . ?
N2 C2 C3 C4 9.0(6) . . . . ?
N2 C2 C3 C8 -173.0(4) . . . . ?
O3 C5 C6 C7 -179.1(5) . . . . ?
C10 N3 C11 C12 -0.5(5) . . . . ?
C10 C9 C1 O1 -20.9(5) . . . . ?
C10 C9 C1 N1 156.5(3) . . . . ?
C10 C9 C13 C12 0.5(5) . . . . ?
C1 N1 N2 V1 2.4(3) . . . . ?
C1 N1 N2 C2 -176.6(3) . . . . ?
C1 C9 C10 N3 -175.9(3) . . . . ?
C1 C9 C13 C12 176.5(3) . . . . ?
C11 N3 C10 C9 -0.1(5) . . . . ?
C11 C12 C13 C9 -1.2(5) . . . . ?
C13 C9 C10 N3 0.2(5) . . . . ?
C13 C9 C1 O1 163.2(3) . . . . ?
C13 C9 C1 N1 -19.4(5) . . . . ?
C4 C3 C8 C7 -0.4(7) . . . . ?
C4 C5 C6 C7 1.6(8) . . . . ?
C2 C3 C8 C7 -178.4(5) . . . . ?
C3 C4 C5 O3 179.5(4) . . . . ?
C3 C4 C5 C6 -1.1(6) . . . . ?
C3 C8 C7 C6 0.8(9) . . . . ?
C5 C4 C3 C2 178.5(4) . . . . ?
C5 C4 C3 C8 0.5(6) . . . . ?
C5 C6 C7 C8 -1.4(9) . . . . ?
C15 C16 C19 C20 -179(2) . . . . ?
C15 C16 C17 C18 82(3) . . . . ?
C14 O3 C5 C4 -169.7(5) . . . . ?
C14 O3 C5 C6 11.0(8) . . . . ?
C19 C16 C17 C18 -170(3) . . . . ?
C17 C16 C19 C20 72(3) . . . . ?
